data_4088874
loop_
_publ_author_name
'McCrea-Hendrick, Madison L.'
'Caputo, Christine A.'
'Linnera, Jarno'
'Vasko, Petra'
'Weinstein, Cory M.'
'Fettinger, James C.'
'Tuononen, Heikki M.'
'Power, Philip P.'

_publ_section_title
;
 Cleavage of Ge--Ge and Sn--Sn Triple Bonds in Heavy Group 14 Element
 Alkyne Analogues (EAriPr4)2 (E = Ge, Sn; AriPr4 =
 C6H3-2,6(C6H3-2,6-iPr2)2) by Reaction with Group 6 Carbonyls
;
_journal_issue 16
_journal_name_full Organometallics
_journal_page_first 2759
_journal_paper_doi 10.1021/acs.organomet.6b00519
_journal_volume 35
_journal_year 2016
_chemical_formula_moiety 'C68 H74 Mo2 O8 Sn2'
_chemical_formula_sum 'C68 H74 Mo2 O8 Sn2'
_chemical_formula_weight 1448.53
_space_group_crystal_system monoclinic
_space_group_IT_number 14
_space_group_name_Hall '-P 2ybc'
_space_group_name_H-M_alt 'P 1 21/c 1'
_atom_sites_solution_hydrogens geom
_audit_creation_method SHELXL-2014/7
_cell_angle_alpha 90
_cell_angle_beta 107.1270(8)
_cell_angle_gamma 90
_cell_formula_units_Z 2
_cell_length_a 14.2089(3)
_cell_length_b 11.6216(2)
_cell_length_c 20.0640(4)
_cell_measurement_reflns_used 9919
_cell_measurement_temperature 90(2)
_cell_measurement_theta_max 69.87
_cell_measurement_theta_min 4.45
_cell_volume 3166.25(11)
_computing_cell_refinement 'SAINT (8.34a) (Bruker, 2013)'
_computing_data_collection 'Apex2 (2014.9-1) (Bruker, 2014)'
_computing_data_reduction 'SAINT (8.34a) (Bruker, 2013)'
_computing_molecular_graphics 'Bruker SHELXTL'
_computing_publication_material 'Bruker SHELXTL'
_computing_structure_refinement 'SHELXL-2014/7 (Sheldrick, 2014)'
_computing_structure_solution 'SHELXT (Sheldrick, 2014)'
_diffrn_ambient_temperature 90(2)
_diffrn_measured_fraction_theta_full 0.993
_diffrn_measured_fraction_theta_max 0.992
_diffrn_measurement_device_type 'Bruker APEX-II CCD'
_diffrn_measurement_method '\f and \w scans'
_diffrn_radiation_type CuK\a
_diffrn_radiation_wavelength 1.54178
_diffrn_reflns_av_R_equivalents 0.0251
_diffrn_reflns_av_unetI/netI 0.0268
_diffrn_reflns_Laue_measured_fraction_full 0.993
_diffrn_reflns_Laue_measured_fraction_max 0.992
_diffrn_reflns_limit_h_max 17
_diffrn_reflns_limit_h_min -17
_diffrn_reflns_limit_k_max 14
_diffrn_reflns_limit_k_min -13
_diffrn_reflns_limit_l_max 24
_diffrn_reflns_limit_l_min -24
_diffrn_reflns_number 16160
_diffrn_reflns_point_group_measured_fraction_full 0.993
_diffrn_reflns_point_group_measured_fraction_max 0.992
_diffrn_reflns_theta_full 67.679
_diffrn_reflns_theta_max 69.929
_diffrn_reflns_theta_min 4.449
_exptl_absorpt_coefficient_mu 9.790
_exptl_absorpt_correction_T_max 0.5409
_exptl_absorpt_correction_T_min 0.3104
_exptl_absorpt_correction_type multi-scan
_exptl_absorpt_process_details 'SADABS 2014/3 (Sheldrick, 2014)'
_exptl_crystal_colour Red
_exptl_crystal_density_diffrn 1.519
_exptl_crystal_description Plate
_exptl_crystal_F_000 1460
_exptl_crystal_size_max 0.163
_exptl_crystal_size_mid 0.139
_exptl_crystal_size_min 0.062
_refine_diff_density_max 1.201
_refine_diff_density_min -0.508
_refine_diff_density_rms 0.084
_refine_ls_extinction_method none
_refine_ls_goodness_of_fit_ref 1.074
_refine_ls_hydrogen_treatment constr
_refine_ls_matrix_type full
_refine_ls_number_parameters 369
_refine_ls_number_reflns 5952
_refine_ls_number_restraints 0
_refine_ls_restrained_S_all 1.074
_refine_ls_R_factor_all 0.0250
_refine_ls_R_factor_gt 0.0240
_refine_ls_shift/su_max 0.002
_refine_ls_shift/su_mean 0.000
_refine_ls_structure_factor_coef Fsqd
_refine_ls_weighting_details 'w=1/[\s^2^(Fo^2^)+(0.0320P)^2^+2.3474P] where P=(Fo^2^+2Fc^2^)/3'
_refine_ls_weighting_scheme calc
_refine_ls_wR_factor_gt 0.0614
_refine_ls_wR_factor_ref 0.0622
_reflns_Friedel_coverage 0.000
_reflns_number_gt 5717
_reflns_number_total 5952
_reflns_threshold_expression 'I > 2\s(I)'
_cod_data_source_file om6b00519_si_001.cif
_cod_data_source_block MMH78FFMI
_cod_depositor_comments
;
The following automatic conversions were performed:

data item '_exptl_absorpt_correction_type' value 'Multi-scan' was
changed to 'multi-scan' in accordance with the
/home/saulius/struct/COD-crude-data/automatic-downloads/DataCite-retrospective/ACS/depositions/lib/dictionaries/cif_core.dic
dictionary named 'cif_core.dic' version 2.4.2 last updated on
2011-04-26.

Automatic conversion script
Id: cif_fix_values 6909 2019-04-08 15:41:33Z antanas 
;
_cod_original_sg_symbol_H-M 'P 21/c'
_cod_database_code 4088874
_shelx_shelxl_version_number 2014/7
_shelx_space_group_comment
; 
The symmetry employed for this shelxl refinement is uniquely defined 
by the following loop, which should always be used as a source of 
symmetry information in preference to the above space-group names. 
They are only intended as comments. 
;
_shelx_estimated_absorpt_t_min 0.298
_shelx_estimated_absorpt_t_max 0.582

loop_
_space_group_symop_operation_xyz
'x, y, z'
'-x, y+1/2, -z+1/2'
'-x, -y, -z'
'x, -y-1/2, z-1/2'

loop_
_atom_site_label
_atom_site_type_symbol
_atom_site_fract_x
_atom_site_fract_y
_atom_site_fract_z
_atom_site_U_iso_or_equiv
_atom_site_adp_type
_atom_site_occupancy
_atom_site_site_symmetry_order
_atom_site_calc_flag
_atom_site_refinement_flags_posn
_atom_site_refinement_flags_adp
Sn1 Sn 0.36398(2) 0.44771(2) 0.42601(2) 0.02074(6) Uani 1 1 d . .
Mo1 Mo 0.55193(2) 0.49712(2) 0.43633(2) 0.01941(6) Uani 1 1 d . .
C1 C 0.69125(18) 0.5347(2) 0.44355(14) 0.0289(5) Uani 1 1 d . .
O1 O 0.77062(13) 0.55591(16) 0.44360(12) 0.0391(4) Uani 1 1 d . .
C2 C 0.51003(16) 0.6651(2) 0.41134(12) 0.0259(5) Uani 1 1 d . .
O2 O 0.48732(13) 0.75753(15) 0.39563(10) 0.0356(4) Uani 1 1 d . .
C3 C 0.5380(2) 0.4635(2) 0.33662(14) 0.0370(6) Uani 1 1 d . .
O3 O 0.5388(2) 0.4444(2) 0.28080(11) 0.0615(7) Uani 1 1 d . .
C4 C 0.58561(16) 0.3265(2) 0.45678(12) 0.0265(5) Uani 1 1 d . .
O4 O 0.60387(14) 0.23116(15) 0.46524(11) 0.0382(4) Uani 1 1 d . .
C5 C 0.21575(15) 0.39860(19) 0.37207(11) 0.0210(4) Uani 1 1 d . .
C6 C 0.18935(16) 0.2819(2) 0.36650(11) 0.0239(4) Uani 1 1 d . .
C7 C 0.09316(18) 0.2514(2) 0.32993(13) 0.0316(5) Uani 1 1 d . .
H7 H 0.0744 0.1727 0.3264 0.038 Uiso 1 1 calc R U
C8 C 0.02465(18) 0.3345(2) 0.29875(15) 0.0362(6) Uani 1 1 d . .
H8 H -0.0405 0.3126 0.2736 0.043 Uiso 1 1 calc R U
C9 C 0.05103(18) 0.4497(2) 0.30420(14) 0.0304(5) Uani 1 1 d . .
H9 H 0.0036 0.5064 0.2828 0.036 Uiso 1 1 calc R U
C10 C 0.14665(16) 0.4834(2) 0.34082(12) 0.0239(4) Uani 1 1 d . .
C11 C 0.26450(16) 0.19016(19) 0.39584(12) 0.0237(4) Uani 1 1 d . .
C12 C 0.32631(17) 0.1539(2) 0.35648(13) 0.0290(5) Uani 1 1 d . .
C13 C 0.39237(19) 0.0639(2) 0.38165(15) 0.0334(6) Uani 1 1 d . .
H13 H 0.4357 0.0401 0.3561 0.040 Uiso 1 1 calc R U
C14 C 0.39529(19) 0.0092(2) 0.44314(15) 0.0344(6) Uani 1 1 d . .
H14 H 0.4394 -0.0531 0.4592 0.041 Uiso 1 1 calc R U
C15 C 0.3342(2) 0.0449(2) 0.48165(14) 0.0317(5) Uani 1 1 d . .
H15 H 0.3374 0.0068 0.5241 0.038 Uiso 1 1 calc R U
C16 C 0.26820(17) 0.13554(19) 0.45934(12) 0.0264(5) Uani 1 1 d . .
C17 C 0.3138(2) 0.1991(2) 0.28310(14) 0.0375(6) Uani 1 1 d . .
H17 H 0.2809 0.2759 0.2786 0.045 Uiso 1 1 calc R U
C18 C 0.4113(3) 0.2135(3) 0.26694(17) 0.0511(8) Uani 1 1 d . .
H18A H 0.4573 0.2567 0.3047 0.077 Uiso 1 1 calc R U
H18B H 0.4003 0.2555 0.2230 0.077 Uiso 1 1 calc R U
H18C H 0.4391 0.1376 0.2628 0.077 Uiso 1 1 calc R U
C19 C 0.2462(2) 0.1168(3) 0.23091(15) 0.0488(7) Uani 1 1 d . .
H19A H 0.2376 0.1445 0.1834 0.073 Uiso 1 1 calc R U
H19B H 0.1819 0.1133 0.2397 0.073 Uiso 1 1 calc R U
H19C H 0.2756 0.0398 0.2363 0.073 Uiso 1 1 calc R U
C20 C 0.19851(17) 0.1672(2) 0.50102(12) 0.0283(5) Uani 1 1 d . .
H20 H 0.1718 0.2457 0.4861 0.034 Uiso 1 1 calc R U
C21 C 0.2498(2) 0.1708(2) 0.57970(13) 0.0334(5) Uani 1 1 d . .
H21A H 0.2715 0.0932 0.5964 0.050 Uiso 1 1 calc R U
H21B H 0.2037 0.1995 0.6038 0.050 Uiso 1 1 calc R U
H21C H 0.3070 0.2221 0.5892 0.050 Uiso 1 1 calc R U
C22 C 0.11127(19) 0.0831(2) 0.48550(15) 0.0356(6) Uani 1 1 d . .
H22A H 0.0785 0.0813 0.4352 0.053 Uiso 1 1 calc R U
H22B H 0.0644 0.1086 0.5098 0.053 Uiso 1 1 calc R U
H22C H 0.1353 0.0059 0.5016 0.053 Uiso 1 1 calc R U
C23 C 0.17459(15) 0.60851(19) 0.34478(12) 0.0246(5) Uani 1 1 d . .
C24 C 0.15054(16) 0.6800(2) 0.39435(13) 0.0287(5) Uani 1 1 d . .
C25 C 0.17138(19) 0.7972(2) 0.39357(14) 0.0358(6) Uani 1 1 d . .
H25 H 0.1553 0.8467 0.4263 0.043 Uiso 1 1 calc R U
C26 C 0.2148(2) 0.8427(2) 0.34634(15) 0.0383(6) Uani 1 1 d . .
H26 H 0.2274 0.9230 0.3464 0.046 Uiso 1 1 calc R U
C27 C 0.24020(19) 0.7722(2) 0.29904(14) 0.0335(5) Uani 1 1 d . .
H27 H 0.2720 0.8042 0.2678 0.040 Uiso 1 1 calc R U
C28 C 0.21978(16) 0.6544(2) 0.29657(12) 0.0269(5) Uani 1 1 d . .
C29 C 0.09811(18) 0.6348(2) 0.44483(14) 0.0351(6) Uani 1 1 d . .
H29 H 0.1108 0.5502 0.4505 0.042 Uiso 1 1 calc R U
C30 C 0.1337(2) 0.6907(3) 0.51766(15) 0.0392(6) Uani 1 1 d . .
H30A H 0.2057 0.6861 0.5352 0.059 Uiso 1 1 calc R U
H30B H 0.1048 0.6499 0.5496 0.059 Uiso 1 1 calc R U
H30C H 0.1133 0.7715 0.5145 0.059 Uiso 1 1 calc R U
C31 C -0.0133(2) 0.6527(4) 0.41527(19) 0.0586(9) Uani 1 1 d . .
H31A H -0.0272 0.7345 0.4054 0.088 Uiso 1 1 calc R U
H31B H -0.0458 0.6266 0.4494 0.088 Uiso 1 1 calc R U
H31C H -0.0382 0.6083 0.3721 0.088 Uiso 1 1 calc R U
C32 C 0.23854(18) 0.5811(2) 0.23884(13) 0.0302(5) Uani 1 1 d . .
H32 H 0.2503 0.5003 0.2564 0.036 Uiso 1 1 calc R U
C33 C 0.3281(2) 0.6189(3) 0.21718(16) 0.0454(7) Uani 1 1 d . .
H33A H 0.3146 0.6934 0.1933 0.068 Uiso 1 1 calc R U
H33B H 0.3421 0.5616 0.1856 0.068 Uiso 1 1 calc R U
H33C H 0.3852 0.6262 0.2587 0.068 Uiso 1 1 calc R U
C34 C 0.1468(2) 0.5809(3) 0.17532(14) 0.0392(6) Uani 1 1 d . .
H34A H 0.0909 0.5494 0.1886 0.059 Uiso 1 1 calc R U
H34B H 0.1590 0.5335 0.1384 0.059 Uiso 1 1 calc R U
H34C H 0.1318 0.6599 0.1584 0.059 Uiso 1 1 calc R U

loop_
_atom_site_aniso_label
_atom_site_aniso_U_11
_atom_site_aniso_U_22
_atom_site_aniso_U_33
_atom_site_aniso_U_23
_atom_site_aniso_U_13
_atom_site_aniso_U_12
Sn1 0.01484(8) 0.02294(9) 0.02249(9) -0.00006(5) 0.00245(6) -0.00122(5)
Mo1 0.01614(9) 0.02112(10) 0.02066(10) 0.00019(6) 0.00494(7) -0.00136(6)
C1 0.0258(12) 0.0272(11) 0.0360(13) 0.0018(10) 0.0124(10) -0.0002(9)
O1 0.0252(9) 0.0362(10) 0.0598(13) 0.0023(8) 0.0188(9) -0.0016(7)
C2 0.0201(10) 0.0312(13) 0.0266(11) -0.0006(10) 0.0071(9) -0.0027(9)
O2 0.0367(9) 0.0267(9) 0.0440(10) 0.0068(8) 0.0129(8) 0.0055(7)
C3 0.0523(17) 0.0312(12) 0.0293(14) -0.0011(11) 0.0146(12) -0.0113(12)
O3 0.107(2) 0.0516(13) 0.0331(11) -0.0093(9) 0.0312(13) -0.0275(13)
C4 0.0188(10) 0.0317(13) 0.0291(12) -0.0012(10) 0.0073(9) -0.0028(9)
O4 0.0380(10) 0.0244(9) 0.0513(11) 0.0039(8) 0.0117(8) 0.0027(7)
C5 0.0170(9) 0.0249(11) 0.0196(10) -0.0027(8) 0.0028(8) -0.0003(8)
C6 0.0214(10) 0.0262(11) 0.0227(11) -0.0001(9) 0.0042(9) -0.0009(9)
C7 0.0257(12) 0.0265(11) 0.0372(13) -0.0002(10) 0.0008(10) -0.0051(9)
C8 0.0196(11) 0.0361(13) 0.0432(14) 0.0027(11) -0.0056(10) -0.0056(10)
C9 0.0202(11) 0.0305(12) 0.0355(13) 0.0038(10) 0.0005(10) 0.0033(9)
C10 0.0195(10) 0.0256(11) 0.0251(11) -0.0014(9) 0.0043(9) 0.0001(9)
C11 0.0191(10) 0.0210(10) 0.0279(11) -0.0028(9) 0.0019(9) -0.0024(8)
C12 0.0275(11) 0.0245(11) 0.0343(12) -0.0026(10) 0.0080(10) -0.0033(9)
C13 0.0265(12) 0.0288(12) 0.0457(15) -0.0066(11) 0.0121(11) 0.0009(9)
C14 0.0275(12) 0.0289(12) 0.0406(15) -0.0028(11) 0.0004(11) 0.0053(10)
C15 0.0345(13) 0.0254(12) 0.0305(13) 0.0011(10) 0.0022(10) 0.0026(10)
C16 0.0246(11) 0.0223(11) 0.0294(12) -0.0024(9) 0.0037(9) -0.0025(9)
C17 0.0507(16) 0.0300(12) 0.0374(14) 0.0001(11) 0.0218(12) 0.0032(11)
C18 0.067(2) 0.0497(17) 0.0475(17) -0.0146(14) 0.0338(16) -0.0220(15)
C19 0.0466(16) 0.065(2) 0.0323(14) 0.0078(14) 0.0079(12) -0.0068(15)
C20 0.0291(12) 0.0257(11) 0.0300(12) -0.0010(9) 0.0086(10) -0.0015(9)
C21 0.0382(13) 0.0304(12) 0.0321(13) -0.0006(10) 0.0113(11) -0.0044(10)
C22 0.0323(13) 0.0361(13) 0.0399(14) -0.0056(11) 0.0127(11) -0.0068(11)
C23 0.0178(10) 0.0232(11) 0.0285(11) -0.0011(9) 0.0001(8) 0.0023(8)
C24 0.0202(10) 0.0298(12) 0.0315(12) -0.0039(10) 0.0003(9) 0.0042(9)
C25 0.0327(13) 0.0299(12) 0.0380(14) -0.0086(11) -0.0002(11) 0.0050(10)
C26 0.0377(14) 0.0246(12) 0.0424(15) -0.0009(11) -0.0040(11) -0.0029(10)
C27 0.0307(12) 0.0300(12) 0.0337(13) 0.0049(10) 0.0000(10) -0.0029(10)
C28 0.0207(10) 0.0286(11) 0.0271(11) 0.0021(9) 0.0004(9) 0.0013(9)
C29 0.0251(12) 0.0443(14) 0.0365(13) -0.0099(12) 0.0102(10) 0.0010(10)
C30 0.0382(14) 0.0429(15) 0.0384(14) -0.0091(12) 0.0141(12) 0.0074(11)
C31 0.0273(14) 0.092(3) 0.0574(19) -0.0164(19) 0.0136(13) 0.0018(15)
C32 0.0278(12) 0.0329(12) 0.0283(12) 0.0020(10) 0.0058(10) 0.0026(10)
C33 0.0355(14) 0.0635(19) 0.0381(15) -0.0002(14) 0.0121(12) -0.0031(13)
C34 0.0339(13) 0.0498(15) 0.0304(13) -0.0071(12) 0.0038(11) 0.0066(12)

loop_
_atom_type_symbol
_atom_type_description
_atom_type_scat_dispersion_real
_atom_type_scat_dispersion_imag
_atom_type_scat_source
C C 0.0181 0.0091 'International Tables Vol C Tables 4.2.6.8 and 6.1.1.4'
H H 0.0000 0.0000 'International Tables Vol C Tables 4.2.6.8 and 6.1.1.4'
O O 0.0492 0.0322 'International Tables Vol C Tables 4.2.6.8 and 6.1.1.4'
Mo Mo -0.0483 2.7339 'International Tables Vol C Tables 4.2.6.8 and 6.1.1.4'
Sn Sn 0.0259 5.4591 'International Tables Vol C Tables 4.2.6.8 and 6.1.1.4'

loop_
_geom_angle_atom_site_label_1
_geom_angle_atom_site_label_2
_geom_angle_atom_site_label_3
_geom_angle
_geom_angle_site_symmetry_3
C5 Sn1 Mo1 154.87(6) .
C5 Sn1 Mo1 129.99(6) 3_666
Mo1 Sn1 Mo1 75.130(7) 3_666
C3 Mo1 C1 85.35(11) .
C3 Mo1 C4 87.68(10) .
C1 Mo1 C4 91.68(9) .
C3 Mo1 C2 90.30(10) .
C1 Mo1 C2 91.12(9) .
C4 Mo1 C2 176.41(9) .
C3 Mo1 Sn1 94.48(9) .
C1 Mo1 Sn1 179.60(8) .
C4 Mo1 Sn1 88.67(6) .
C2 Mo1 Sn1 88.52(6) .
C3 Mo1 Sn1 160.58(9) 3_666
C1 Mo1 Sn1 75.31(8) 3_666
C4 Mo1 Sn1 91.02(7) 3_666
C2 Mo1 Sn1 91.87(6) 3_666
Sn1 Mo1 Sn1 104.871(6) 3_666
O1 C1 Mo1 176.0(2) .
O2 C2 Mo1 178.0(2) .
O3 C3 Mo1 174.0(3) .
O4 C4 Mo1 177.1(2) .
C10 C5 C6 120.55(19) .
C10 C5 Sn1 119.56(16) .
C6 C5 Sn1 119.86(15) .
C7 C6 C5 119.1(2) .
C7 C6 C11 120.0(2) .
C5 C6 C11 120.85(19) .
C8 C7 C6 120.8(2) .
C8 C7 H7 119.6 .
C6 C7 H7 119.6 .
C7 C8 C9 120.1(2) .
C7 C8 H8 120.0 .
C9 C8 H8 120.0 .
C8 C9 C10 120.7(2) .
C8 C9 H9 119.6 .
C10 C9 H9 119.6 .
C9 C10 C5 118.9(2) .
C9 C10 C23 120.0(2) .
C5 C10 C23 121.13(19) .
C12 C11 C16 120.6(2) .
C12 C11 C6 118.8(2) .
C16 C11 C6 120.5(2) .
C13 C12 C11 119.0(2) .
C13 C12 C17 118.8(2) .
C11 C12 C17 121.6(2) .
C14 C13 C12 120.6(2) .
C14 C13 H13 119.7 .
C12 C13 H13 119.7 .
C13 C14 C15 120.2(2) .
C13 C14 H14 119.9 .
C15 C14 H14 119.9 .
C14 C15 C16 121.4(2) .
C14 C15 H15 119.3 .
C16 C15 H15 119.3 .
C15 C16 C11 118.2(2) .
C15 C16 C20 119.5(2) .
C11 C16 C20 122.1(2) .
C18 C17 C12 112.9(2) .
C18 C17 C19 110.5(2) .
C12 C17 C19 108.5(2) .
C18 C17 H17 108.3 .
C12 C17 H17 108.3 .
C19 C17 H17 108.3 .
C17 C18 H18A 109.5 .
C17 C18 H18B 109.5 .
H18A C18 H18B 109.5 .
C17 C18 H18C 109.5 .
H18A C18 H18C 109.5 .
H18B C18 H18C 109.5 .
C17 C19 H19A 109.5 .
C17 C19 H19B 109.5 .
H19A C19 H19B 109.5 .
C17 C19 H19C 109.5 .
H19A C19 H19C 109.5 .
H19B C19 H19C 109.5 .
C16 C20 C21 112.7(2) .
C16 C20 C22 110.7(2) .
C21 C20 C22 109.7(2) .
C16 C20 H20 107.9 .
C21 C20 H20 107.9 .
C22 C20 H20 107.9 .
C20 C21 H21A 109.5 .
C20 C21 H21B 109.5 .
H21A C21 H21B 109.5 .
C20 C21 H21C 109.5 .
H21A C21 H21C 109.5 .
H21B C21 H21C 109.5 .
C20 C22 H22A 109.5 .
C20 C22 H22B 109.5 .
H22A C22 H22B 109.5 .
C20 C22 H22C 109.5 .
H22A C22 H22C 109.5 .
H22B C22 H22C 109.5 .
C24 C23 C28 120.9(2) .
C24 C23 C10 119.4(2) .
C28 C23 C10 119.6(2) .
C25 C24 C23 118.0(2) .
C25 C24 C29 119.5(2) .
C23 C24 C29 122.3(2) .
C26 C25 C24 121.4(3) .
C26 C25 H25 119.3 .
C24 C25 H25 119.3 .
C27 C26 C25 120.3(2) .
C27 C26 H26 119.8 .
C25 C26 H26 119.8 .
C26 C27 C28 120.9(3) .
C26 C27 H27 119.6 .
C28 C27 H27 119.6 .
C27 C28 C23 118.5(2) .
C27 C28 C32 119.6(2) .
C23 C28 C32 121.7(2) .
C24 C29 C31 110.5(2) .
C24 C29 C30 113.5(2) .
C31 C29 C30 108.8(2) .
C24 C29 H29 108.0 .
C31 C29 H29 108.0 .
C30 C29 H29 108.0 .
C29 C30 H30A 109.5 .
C29 C30 H30B 109.5 .
H30A C30 H30B 109.5 .
C29 C30 H30C 109.5 .
H30A C30 H30C 109.5 .
H30B C30 H30C 109.5 .
C29 C31 H31A 109.5 .
C29 C31 H31B 109.5 .
H31A C31 H31B 109.5 .
C29 C31 H31C 109.5 .
H31A C31 H31C 109.5 .
H31B C31 H31C 109.5 .
C28 C32 C33 113.8(2) .
C28 C32 C34 109.7(2) .
C33 C32 C34 109.9(2) .
C28 C32 H32 107.8 .
C33 C32 H32 107.8 .
C34 C32 H32 107.8 .
C32 C33 H33A 109.5 .
C32 C33 H33B 109.5 .
H33A C33 H33B 109.5 .
C32 C33 H33C 109.5 .
H33A C33 H33C 109.5 .
H33B C33 H33C 109.5 .
C32 C34 H34A 109.5 .
C32 C34 H34B 109.5 .
H34A C34 H34B 109.5 .
C32 C34 H34C 109.5 .
H34A C34 H34C 109.5 .
H34B C34 H34C 109.5 .

loop_
_geom_bond_atom_site_label_1
_geom_bond_atom_site_label_2
_geom_bond_distance
_geom_bond_site_symmetry_2
Sn1 C5 2.143(2) .
Sn1 Mo1 2.6792(2) .
Sn1 Mo1 2.7429(2) 3_666
Mo1 C3 1.990(3) .
Mo1 C1 1.990(2) .
Mo1 C4 2.053(2) .
Mo1 C2 2.059(2) .
Mo1 Sn1 2.7430(2) 3_666
C1 O1 1.154(3) .
C2 O2 1.139(3) .
C3 O3 1.145(4) .
C4 O4 1.139(3) .
C5 C10 1.402(3) .
C5 C6 1.403(3) .
C6 C7 1.393(3) .
C6 C11 1.501(3) .
C7 C8 1.383(4) .
C7 H7 0.9500 .
C8 C9 1.386(4) .
C8 H8 0.9500 .
C9 C10 1.397(3) .
C9 H9 0.9500 .
C10 C23 1.503(3) .
C11 C12 1.408(3) .
C11 C16 1.411(3) .
C12 C13 1.397(4) .
C12 C17 1.523(4) .
C13 C14 1.377(4) .
C13 H13 0.9500 .
C14 C15 1.384(4) .
C14 H14 0.9500 .
C15 C16 1.394(3) .
C15 H15 0.9500 .
C16 C20 1.517(3) .
C17 C18 1.522(4) .
C17 C19 1.530(4) .
C17 H17 1.0000 .
C18 H18A 0.9800 .
C18 H18B 0.9800 .
C18 H18C 0.9800 .
C19 H19A 0.9800 .
C19 H19B 0.9800 .
C19 H19C 0.9800 .
C20 C21 1.532(3) .
C20 C22 1.536(3) .
C20 H20 1.0000 .
C21 H21A 0.9800 .
C21 H21B 0.9800 .
C21 H21C 0.9800 .
C22 H22A 0.9800 .
C22 H22B 0.9800 .
C22 H22C 0.9800 .
C23 C24 1.413(3) .
C23 C28 1.414(3) .
C24 C25 1.395(4) .
C24 C29 1.517(4) .
C25 C26 1.380(4) .
C25 H25 0.9500 .
C26 C27 1.379(4) .
C26 H26 0.9500 .
C27 C28 1.398(4) .
C27 H27 0.9500 .
C28 C32 1.523(3) .
C29 C31 1.533(4) .
C29 C30 1.542(4) .
C29 H29 1.0000 .
C30 H30A 0.9800 .
C30 H30B 0.9800 .
C30 H30C 0.9800 .
C31 H31A 0.9800 .
C31 H31B 0.9800 .
C31 H31C 0.9800 .
C32 C33 1.525(4) .
C32 C34 1.531(3) .
C32 H32 1.0000 .
C33 H33A 0.9800 .
C33 H33B 0.9800 .
C33 H33C 0.9800 .
C34 H34A 0.9800 .
C34 H34B 0.9800 .
C34 H34C 0.9800 .

loop_
_geom_torsion_atom_site_label_1
_geom_torsion_atom_site_label_2
_geom_torsion_atom_site_label_3
_geom_torsion_atom_site_label_4
_geom_torsion
C10 C5 C6 C7 -0.5(3)
Sn1 C5 C6 C7 -178.61(18)
C10 C5 C6 C11 176.0(2)
Sn1 C5 C6 C11 -2.0(3)
C5 C6 C7 C8 0.8(4)
C11 C6 C7 C8 -175.8(2)
C6 C7 C8 C9 -0.6(4)
C7 C8 C9 C10 0.2(4)
C8 C9 C10 C5 0.0(4)
C8 C9 C10 C23 178.6(2)
C6 C5 C10 C9 0.2(3)
Sn1 C5 C10 C9 178.24(18)
C6 C5 C10 C23 -178.4(2)
Sn1 C5 C10 C23 -0.3(3)
C7 C6 C11 C12 94.9(3)
C5 C6 C11 C12 -81.6(3)
C7 C6 C11 C16 -80.6(3)
C5 C6 C11 C16 102.9(3)
C16 C11 C12 C13 -0.8(3)
C6 C11 C12 C13 -176.3(2)
C16 C11 C12 C17 171.0(2)
C6 C11 C12 C17 -4.5(3)
C11 C12 C13 C14 1.7(4)
C17 C12 C13 C14 -170.3(2)
C12 C13 C14 C15 -1.6(4)
C13 C14 C15 C16 0.5(4)
C14 C15 C16 C11 0.4(4)
C14 C15 C16 C20 176.4(2)
C12 C11 C16 C15 -0.2(3)
C6 C11 C16 C15 175.2(2)
C12 C11 C16 C20 -176.2(2)
C6 C11 C16 C20 -0.8(3)
C13 C12 C17 C18 -43.5(3)
C11 C12 C17 C18 144.7(2)
C13 C12 C17 C19 79.3(3)
C11 C12 C17 C19 -92.5(3)
C15 C16 C20 C21 44.7(3)
C11 C16 C20 C21 -139.4(2)
C15 C16 C20 C22 -78.5(3)
C11 C16 C20 C22 97.4(3)
C9 C10 C23 C24 81.6(3)
C5 C10 C23 C24 -99.8(3)
C9 C10 C23 C28 -95.0(3)
C5 C10 C23 C28 83.5(3)
C28 C23 C24 C25 0.9(3)
C10 C23 C24 C25 -175.7(2)
C28 C23 C24 C29 177.3(2)
C10 C23 C24 C29 0.7(3)
C23 C24 C25 C26 -0.5(4)
C29 C24 C25 C26 -177.0(2)
C24 C25 C26 C27 -1.0(4)
C25 C26 C27 C28 2.0(4)
C26 C27 C28 C23 -1.5(3)
C26 C27 C28 C32 173.5(2)
C24 C23 C28 C27 0.0(3)
C10 C23 C28 C27 176.6(2)
C24 C23 C28 C32 -174.8(2)
C10 C23 C28 C32 1.8(3)
C25 C24 C29 C31 82.2(3)
C23 C24 C29 C31 -94.1(3)
C25 C24 C29 C30 -40.3(3)
C23 C24 C29 C30 143.3(2)
C27 C28 C32 C33 34.8(3)
C23 C28 C32 C33 -150.4(2)
C27 C28 C32 C34 -88.7(3)
C23 C28 C32 C34 86.1(3)
